data_4122665
loop_
_publ_author_name
'Li, Ling'
'Zhao, Shibin'
'Joshi-Pangu, Amruta'
'Diane, Mohamed'
'Biscoe, Mark R.'

_publ_section_title
;
 Stereospecific Pd-Catalyzed Cross-Coupling Reactions of Secondary
 Alkylboron Nucleophiles and Aryl Chlorides.
;
_journal_issue 40
_journal_name_full 'Journal of the American Chemical Society'
_journal_page_first 14027
_journal_paper_doi 10.1021/ja508815w
_journal_volume 136
_journal_year 2014
_chemical_absolute_configuration ad
_chemical_formula_sum 'C16 H16 Br N O'
_chemical_formula_weight 318.21
_chemical_name_systematic
; 
 ? 
;
_space_group_IT_number 4
_symmetry_cell_setting monoclinic
_symmetry_space_group_name_Hall 'P 2yb'
_symmetry_space_group_name_H-M 'P 1 21 1'
_atom_sites_solution_hydrogens geom
_atom_sites_solution_primary direct
_atom_sites_solution_secondary difmap
_audit_creation_method SHELXL-97
_cell_angle_alpha 90.00
_cell_angle_beta 93.5333(6)
_cell_angle_gamma 90.00
_cell_formula_units_Z 2
_cell_length_a 6.7753(3)
_cell_length_b 9.7463(4)
_cell_length_c 10.5571(5)
_cell_measurement_reflns_used 8542
_cell_measurement_temperature 100(2)
_cell_measurement_theta_max 28.29
_cell_measurement_theta_min 2.85
_cell_volume 695.80(5)
_computing_cell_refinement 'Bruker SAINT'
_computing_data_collection 'Bruker APEX2'
_computing_data_reduction 'Bruker SAINT'
_computing_molecular_graphics 'Bruker SHELXTL'
_computing_publication_material 'Bruker SHELXTL'
_computing_structure_refinement 'SHELXL-97 (Sheldrick, 2008)'
_computing_structure_solution 'SHELXS-97 (Sheldrick, 2008)'
_diffrn_ambient_temperature 100(2)
_diffrn_measured_fraction_theta_full 0.999
_diffrn_measured_fraction_theta_max 0.999
_diffrn_measurement_device_type 'Bruker APEX-II CCD'
_diffrn_measurement_method '\w scans'
_diffrn_radiation_monochromator graphite
_diffrn_radiation_source 'fine-focus sealed tube'
_diffrn_radiation_type MoK\a
_diffrn_radiation_wavelength 0.71073
_diffrn_reflns_av_R_equivalents 0.0209
_diffrn_reflns_av_sigmaI/netI 0.0196
_diffrn_reflns_limit_h_max 9
_diffrn_reflns_limit_h_min -9
_diffrn_reflns_limit_k_max 12
_diffrn_reflns_limit_k_min -12
_diffrn_reflns_limit_l_max 14
_diffrn_reflns_limit_l_min -14
_diffrn_reflns_number 10824
_diffrn_reflns_theta_full 28.29
_diffrn_reflns_theta_max 28.29
_diffrn_reflns_theta_min 1.93
_exptl_absorpt_coefficient_mu 2.945
_exptl_absorpt_correction_T_max 0.6192
_exptl_absorpt_correction_T_min 0.3096
_exptl_absorpt_correction_type multi-scan
_exptl_absorpt_process_details SADABS
_exptl_crystal_colour colorless
_exptl_crystal_density_diffrn 1.519
_exptl_crystal_density_method 'not measured'
_exptl_crystal_description block
_exptl_crystal_F_000 324
_exptl_crystal_size_max 0.52
_exptl_crystal_size_mid 0.36
_exptl_crystal_size_min 0.18
_refine_diff_density_max 0.200
_refine_diff_density_min -0.474
_refine_diff_density_rms 0.097
_refine_ls_abs_structure_details 'Flack H D (1983), Acta Cryst. A39, 876-881'
_refine_ls_abs_structure_Flack -0.007(5)
_refine_ls_extinction_method none
_refine_ls_goodness_of_fit_ref 1.067
_refine_ls_hydrogen_treatment mixed
_refine_ls_matrix_type full
_refine_ls_number_parameters 177
_refine_ls_number_reflns 3433
_refine_ls_number_restraints 2
_refine_ls_restrained_S_all 1.067
_refine_ls_R_factor_all 0.0212
_refine_ls_R_factor_gt 0.0209
_refine_ls_shift/su_max 0.001
_refine_ls_shift/su_mean 0.000
_refine_ls_structure_factor_coef Fsqd
_refine_ls_weighting_details 'calc w=1/[\s^2^(Fo^2^)+(0.0364P)^2^+0.1290P] where P=(Fo^2^+2Fc^2^)/3'
_refine_ls_weighting_scheme calc
_refine_ls_wR_factor_gt 0.0527
_refine_ls_wR_factor_ref 0.0529
_reflns_number_gt 3383
_reflns_number_total 3433
_reflns_threshold_expression >2sigma(I)
_cod_data_source_file ja508815w_si_001.cif
_cod_data_source_block 14mrb1h
_cod_depositor_comments
;
The following automatic conversions were performed:

'_symmetry_cell_setting' value 'Monoclinic' changed to 'monoclinic'
according to
/home/saulius/struct/COD-crude-data--automatic-downloads/rss-feeds/ACS/lib/dictionaries/cif_core.dic
dictionary named 'cif_core.dic' version 2.4.2 from 2011-04-26.

Automatic conversion script
Id: cif_fix_values 2281 2013-09-26 08:29:07Z andrius 

 Adding full bibliography for 4122665.cif.
;
_cod_original_sg_symbol_H-M 'P 21'
_cod_database_code 4122665

loop_
_symmetry_equiv_pos_as_xyz
'x, y, z'
'-x, y+1/2, -z'

loop_
_atom_site_label
_atom_site_type_symbol
_atom_site_fract_x
_atom_site_fract_y
_atom_site_fract_z
_atom_site_U_iso_or_equiv
_atom_site_adp_type
_atom_site_occupancy
_atom_site_symmetry_multiplicity
_atom_site_calc_flag
_atom_site_refinement_flags
Br1 Br 0.885937(19) 0.688631(18) -0.307152(12) 0.01440(5) Uani 1 1 d .
O1 O 0.04266(19) 0.51327(12) 0.01537(13) 0.0159(2) Uani 1 1 d .
N1 N 0.1472(2) 0.73418(15) -0.00903(13) 0.0115(3) Uani 1 1 d D
H1N H 0.110(3) 0.8179(12) 0.003(2) 0.014 Uiso 1 1 d D
C1 C 0.0224(2) 0.63673(17) 0.03275(15) 0.0108(3) Uani 1 1 d .
C2 C -0.1475(2) 0.6930(2) 0.10436(13) 0.0121(3) Uani 1 1 d .
H2A H -0.2737 0.6741 0.0551 0.014 Uiso 1 1 calc R
H2B H -0.1332 0.7937 0.1125 0.014 Uiso 1 1 calc R
C3 C -0.1551(3) 0.62953(18) 0.23735(16) 0.0127(3) Uani 1 1 d .
H3 H -0.1545 0.5274 0.2279 0.015 Uiso 1 1 calc R
C4 C 0.0177(2) 0.66911(18) 0.32834(14) 0.0115(3) Uani 1 1 d .
C5 C 0.0751(3) 0.80586(19) 0.34611(18) 0.0161(3) Uani 1 1 d .
H5 H 0.0142 0.8754 0.2942 0.019 Uiso 1 1 calc R
C6 C 0.2208(3) 0.8412(2) 0.43925(17) 0.0180(3) Uani 1 1 d .
H6 H 0.2591 0.9344 0.4504 0.022 Uiso 1 1 calc R
C7 C 0.3100(3) 0.7402(2) 0.51578(19) 0.0197(4) Uani 1 1 d .
H7 H 0.4072 0.7645 0.5806 0.024 Uiso 1 1 calc R
C8 C 0.2572(3) 0.6039(2) 0.49753(19) 0.0199(4) Uani 1 1 d .
H8 H 0.3201 0.5344 0.5486 0.024 Uiso 1 1 calc R
C9 C 0.1121(3) 0.56924(18) 0.40448(18) 0.0153(3) Uani 1 1 d .
H9 H 0.0765 0.4756 0.3925 0.018 Uiso 1 1 calc R
C10 C -0.3498(3) 0.6707(3) 0.29351(17) 0.0209(4) Uani 1 1 d .
H10A H -0.3573 0.6286 0.3774 0.031 Uiso 1 1 calc R
H10B H -0.4612 0.6392 0.2374 0.031 Uiso 1 1 calc R
H10C H -0.3553 0.7708 0.3017 0.031 Uiso 1 1 calc R
C11 C 0.3184(2) 0.71599(14) -0.07790(15) 0.0092(3) Uani 1 1 d .
C12 C 0.3811(3) 0.58871(18) -0.12133(17) 0.0123(3) Uani 1 1 d .
H12 H 0.3084 0.5079 -0.1051 0.015 Uiso 1 1 calc R
C13 C 0.5518(3) 0.58143(19) -0.18889(18) 0.0127(3) Uani 1 1 d .
H13 H 0.5958 0.4954 -0.2188 0.015 Uiso 1 1 calc R
C14 C 0.6571(2) 0.7003(2) -0.21234(14) 0.0111(3) Uani 1 1 d .
C15 C 0.5961(3) 0.8267(2) -0.16851(19) 0.0121(3) Uani 1 1 d .
H15 H 0.6692 0.9074 -0.1844 0.015 Uiso 1 1 calc R
C16 C 0.4274(3) 0.83363(17) -0.10132(16) 0.0120(3) Uani 1 1 d .
H16 H 0.3852 0.9198 -0.0707 0.014 Uiso 1 1 calc R

loop_
_atom_site_aniso_label
_atom_site_aniso_U_11
_atom_site_aniso_U_22
_atom_site_aniso_U_33
_atom_site_aniso_U_23
_atom_site_aniso_U_13
_atom_site_aniso_U_12
Br1 0.01347(8) 0.01475(8) 0.01551(8) 0.00089(8) 0.00512(5) 0.00018(8)
O1 0.0174(6) 0.0105(6) 0.0205(6) 0.0004(5) 0.0053(5) 0.0008(4)
N1 0.0121(7) 0.0086(5) 0.0139(6) -0.0024(5) 0.0024(5) 0.0013(5)
C1 0.0113(7) 0.0123(6) 0.0087(7) 0.0006(6) -0.0007(6) 0.0011(6)
C2 0.0107(6) 0.0125(6) 0.0130(6) 0.0007(9) 0.0011(5) 0.0017(9)
C3 0.0124(7) 0.0124(7) 0.0137(7) -0.0003(6) 0.0029(6) -0.0026(6)
C4 0.0126(6) 0.0132(9) 0.0090(6) -0.0005(6) 0.0031(5) -0.0001(6)
C5 0.0172(8) 0.0165(9) 0.0144(8) 0.0007(7) -0.0001(7) 0.0013(6)
C6 0.0173(9) 0.0210(9) 0.0156(8) -0.0024(7) 0.0003(7) -0.0012(7)
C7 0.0164(9) 0.0295(10) 0.0131(8) -0.0006(8) -0.0003(7) 0.0026(8)
C8 0.0200(10) 0.0254(10) 0.0144(9) 0.0044(7) 0.0021(8) 0.0076(8)
C9 0.0170(8) 0.0152(8) 0.0144(8) 0.0016(7) 0.0057(7) 0.0021(7)
C10 0.0138(7) 0.0295(13) 0.0201(8) -0.0011(8) 0.0063(6) -0.0008(8)
C11 0.0109(7) 0.0065(10) 0.0098(6) -0.0003(5) -0.0011(5) 0.0012(5)
C12 0.0130(8) 0.0081(7) 0.0159(8) -0.0007(6) 0.0022(6) -0.0009(6)
C13 0.0150(9) 0.0098(8) 0.0135(8) -0.0009(6) 0.0012(6) 0.0020(7)
C14 0.0103(6) 0.0133(9) 0.0096(6) 0.0009(7) 0.0001(5) 0.0002(8)
C15 0.0132(9) 0.0099(8) 0.0132(7) 0.0007(6) -0.0001(6) -0.0018(6)
C16 0.0140(8) 0.0081(8) 0.0136(8) -0.0002(6) -0.0014(6) 0.0006(6)

loop_
_atom_type_symbol
_atom_type_description
_atom_type_scat_dispersion_real
_atom_type_scat_dispersion_imag
_atom_type_scat_source
C C 0.0033 0.0016 'International Tables Vol C Tables 4.2.6.8 and 6.1.1.4'
H H 0.0000 0.0000 'International Tables Vol C Tables 4.2.6.8 and 6.1.1.4'
N N 0.0061 0.0033 'International Tables Vol C Tables 4.2.6.8 and 6.1.1.4'
O O 0.0106 0.0060 'International Tables Vol C Tables 4.2.6.8 and 6.1.1.4'
Br Br -0.2901 2.4595 'International Tables Vol C Tables 4.2.6.8 and 6.1.1.4'

loop_
_geom_angle_atom_site_label_1
_geom_angle_atom_site_label_2
_geom_angle_atom_site_label_3
_geom_angle
C1 N1 C11 128.49(14)
C1 N1 H1N 115.0(16)
C11 N1 H1N 116.3(16)
O1 C1 N1 123.92(16)
O1 C1 C2 121.62(16)
N1 C1 C2 114.46(15)
C1 C2 C3 112.25(15)
C1 C2 H2A 109.2
C3 C2 H2A 109.2
C1 C2 H2B 109.2
C3 C2 H2B 109.2
H2A C2 H2B 107.9
C4 C3 C10 109.72(14)
C4 C3 C2 114.05(14)
C10 C3 C2 109.02(14)
C4 C3 H3 108.0
C10 C3 H3 108.0
C2 C3 H3 108.0
C9 C4 C5 118.36(16)
C9 C4 C3 119.77(16)
C5 C4 C3 121.64(15)
C6 C5 C4 120.63(17)
C6 C5 H5 119.7
C4 C5 H5 119.7
C7 C6 C5 120.00(18)
C7 C6 H6 120.0
C5 C6 H6 120.0
C8 C7 C6 119.9(2)
C8 C7 H7 120.0
C6 C7 H7 120.0
C7 C8 C9 119.79(19)
C7 C8 H8 120.1
C9 C8 H8 120.1
C8 C9 C4 121.25(18)
C8 C9 H9 119.4
C4 C9 H9 119.4
C3 C10 H10A 109.5
C3 C10 H10B 109.5
H10A C10 H10B 109.5
C3 C10 H10C 109.5
H10A C10 H10C 109.5
H10B C10 H10C 109.5
C16 C11 C12 119.78(15)
C16 C11 N1 116.56(14)
C12 C11 N1 123.66(15)
C13 C12 C11 119.37(16)
C13 C12 H12 120.3
C11 C12 H12 120.3
C14 C13 C12 119.89(17)
C14 C13 H13 120.1
C12 C13 H13 120.1
C15 C14 C13 120.89(15)
C15 C14 Br1 119.90(15)
C13 C14 Br1 119.21(16)
C16 C15 C14 119.11(17)
C16 C15 H15 120.4
C14 C15 H15 120.4
C15 C16 C11 120.95(16)
C15 C16 H16 119.5
C11 C16 H16 119.5

loop_
_geom_bond_atom_site_label_1
_geom_bond_atom_site_label_2
_geom_bond_distance
Br1 C14 1.8999(15)
O1 C1 1.226(2)
N1 C1 1.363(2)
N1 C11 1.418(2)
N1 H1N 0.864(9)
C1 C2 1.518(2)
C2 C3 1.538(2)
C2 H2A 0.9900
C2 H2B 0.9900
C3 C4 1.518(2)
C3 C10 1.532(2)
C3 H3 1.0000
C4 C9 1.393(2)
C4 C5 1.398(2)
C5 C6 1.393(2)
C5 H5 0.9500
C6 C7 1.388(3)
C6 H6 0.9500
C7 C8 1.387(3)
C7 H7 0.9500
C8 C9 1.388(3)
C8 H8 0.9500
C9 H9 0.9500
C10 H10A 0.9800
C10 H10B 0.9800
C10 H10C 0.9800
C11 C16 1.394(2)
C11 C12 1.398(2)
C12 C13 1.397(3)
C12 H12 0.9500
C13 C14 1.391(3)
C13 H13 0.9500
C14 C15 1.388(3)
C15 C16 1.384(3)
C15 H15 0.9500
C16 H16 0.9500
